data_2213990
loop_
_publ_author_name
'Zhen-Feng Zhang'
'Jin-Ming Zhang'
'Jian-Ping Guo'
'Gui-Rong Qu'

_publ_section_title
;
 <i>trans</i>-4,5-Dihydroxyimidazolidine-2-thione
;
_journal_coeditor_code WN2125
_journal_issue 6
_journal_name_full 'Acta Crystallographica Section E'
_journal_page_first o2821
_journal_page_last o2823
_journal_paper_doi 10.1107/S1600536807018429
_journal_volume 63
_journal_year 2007
_chemical_formula_iupac 'C3 H6 N2 O2 S'
_chemical_formula_moiety 'C3 H6 N2 O2 S'
_chemical_formula_sum 'C3 H6 N2 O2 S'
_chemical_formula_weight 134.16
_chemical_name_common 'trans-4, 5-dihydroxyimidazolidine-2-thione'
_chemical_name_systematic
;
trans-4,5-Dihydroxyimidazolidine-2-thione
;
_space_group_IT_number 2
_symmetry_cell_setting triclinic
_symmetry_space_group_name_Hall '-P 1'
_symmetry_space_group_name_H-M 'P -1'
_atom_sites_solution_hydrogens geom
_atom_sites_solution_primary direct
_atom_sites_solution_secondary difmap
_cell_angle_alpha 98.595(3)
_cell_angle_beta 106.740(3)
_cell_angle_gamma 102.494(3)
_cell_formula_units_Z 2
_cell_length_a 5.8092(13)
_cell_length_b 6.5152(13)
_cell_length_c 7.9189(17)
_cell_measurement_reflns_used 1216
_cell_measurement_temperature 293(2)
_cell_measurement_theta_max 27.3
_cell_measurement_theta_min 2.7
_cell_volume 272.93(10)
_computing_cell_refinement 'SAINT (Bruker, 1998)'
_computing_data_collection 'SMART (Bruker, 1998)'
_computing_data_reduction SAINT
_computing_molecular_graphics SHELXL97
_computing_publication_material SHELXL97
_computing_structure_refinement 'SHELXL97 (Sheldrick, 1997a)'
_computing_structure_solution 'SHELXS97 (Sheldrick, 1997a)'
_diffrn_ambient_temperature 293(2)
_diffrn_measured_fraction_theta_full 0.97
_diffrn_measured_fraction_theta_max 0.97
_diffrn_measurement_device_type 'Bruker SMART CCD area-detector'
_diffrn_measurement_method \w
_diffrn_radiation_monochromator graphite
_diffrn_radiation_source 'fine-focus sealed tube'
_diffrn_radiation_type MoK\a
_diffrn_radiation_wavelength 0.71073
_diffrn_reflns_av_R_equivalents 0.0139
_diffrn_reflns_av_sigmaI/netI 0.0257
_diffrn_reflns_limit_h_max 6
_diffrn_reflns_limit_h_min -5
_diffrn_reflns_limit_k_max 7
_diffrn_reflns_limit_k_min -7
_diffrn_reflns_limit_l_max 9
_diffrn_reflns_limit_l_min -9
_diffrn_reflns_number 1137
_diffrn_reflns_theta_full 25.0
_diffrn_reflns_theta_max 25.0
_diffrn_reflns_theta_min 2.7
_diffrn_standards_number 0
_exptl_absorpt_coefficient_mu 0.494
_exptl_absorpt_correction_T_max 0.929
_exptl_absorpt_correction_T_min 0.644
_exptl_absorpt_correction_type multi-scan
_exptl_absorpt_process_details '(SADABS; Sheldrick, 1996)'
_exptl_crystal_colour colourless
_exptl_crystal_density_diffrn 1.632
_exptl_crystal_density_method 'not measured'
_exptl_crystal_description block
_exptl_crystal_F_000 140
_exptl_crystal_size_max 0.50
_exptl_crystal_size_mid 0.40
_exptl_crystal_size_min 0.15
_refine_diff_density_max 0.21
_refine_diff_density_min -0.23
_refine_ls_extinction_method none
_refine_ls_goodness_of_fit_ref 1.10
_refine_ls_hydrogen_treatment constr
_refine_ls_matrix_type full
_refine_ls_number_parameters 73
_refine_ls_number_reflns 938
_refine_ls_number_restraints 0
_refine_ls_restrained_S_all 1.10
_refine_ls_R_factor_all 0.029
_refine_ls_R_factor_gt 0.028
_refine_ls_shift/su_max 0.000
_refine_ls_shift/su_mean 0.000
_refine_ls_structure_factor_coef Fsqd
_refine_ls_weighting_details 'calc w = 1/[\s^2^(Fo^2^)+(0.0266P)^2^+0.1391P] where P=(Fo^2^+2Fc^2^)/3'
_refine_ls_weighting_scheme calc
_refine_ls_wR_factor_gt 0.073
_refine_ls_wR_factor_ref 0.074
_reflns_number_gt 913
_reflns_number_total 938
_reflns_threshold_expression I>2\s(I)
_cod_data_source_file wn2125.cif
_cod_data_source_block I
_cod_depositor_comments
;
The following automatic conversions were performed:
'_symmetry_cell_setting' value 'Triclinic' changed to 'triclinic'
according to '/home/saulius/struct/CIF-dictionaries/cif_core.dic'
dictionary named 'cif_core.dic' version 2.4.1 from 2010-06-29.

Automatic conversion script
Id: cif_fix_enum 1527 2010-12-29 10:47:43Z saulius 

The following automatic conversions were performed:

'_symmetry_cell_setting' value 'Triclinic' changed to 'triclinic'
according to /home/saulius/struct/CIF-dictionaries/cif_core.dic
dictionary named 'cif_core.dic' version 2.4.1 from 2010-06-29.

Automatic conversion script
Id: cif_fix_values 1715 2011-07-08 13:25:40Z adriana 
;
_cod_original_sg_symbol_H-M P-1
_cod_database_code 2213990
_cod_database_fobs_code 2213990

loop_
_symmetry_equiv_pos_as_xyz
'x, y, z'
'-x, -y, -z'

loop_
_atom_site_type_symbol
_atom_site_label
_atom_site_fract_x
_atom_site_fract_y
_atom_site_fract_z
_atom_site_U_iso_or_equiv
_atom_site_adp_type
_atom_site_calc_flag
_atom_site_refinement_flags
_atom_site_occupancy
S S1 0.17083(9) 0.20558(7) 0.72371(6) 0.04000(19) Uani d . 1
O O1 0.9700(2) 0.7190(2) 0.90814(17) 0.0393(3) Uani d . 1
H H1 0.9312 0.7162 0.9996 0.059 Uiso calc R 1
O O2 0.4707(3) 0.8652(2) 0.62620(19) 0.0480(4) Uani d . 1
H H2 0.3942 0.9534 0.6447 0.072 Uiso calc R 1
N N1 0.6030(3) 0.4520(2) 0.7146(2) 0.0347(4) Uani d . 1
H H3 0.6452 0.3432 0.6696 0.042 Uiso calc R 1
N N2 0.3806(3) 0.6342(2) 0.8159(2) 0.0335(3) Uani d . 1
H H4 0.2756 0.6610 0.8677 0.040 Uiso calc R 1
C C1 0.3912(3) 0.4357(3) 0.7531(2) 0.0295(4) Uani d . 1
C C2 0.7535(3) 0.6738(3) 0.7572(2) 0.0327(4) Uani d . 1
H H5 0.7998 0.7047 0.6521 0.039 Uiso calc R 1
C C3 0.5665(3) 0.7984(3) 0.7863(2) 0.0323(4) Uani d . 1
H H6 0.6443 0.9208 0.8912 0.039 Uiso calc R 1

loop_
_atom_site_aniso_label
_atom_site_aniso_U_11
_atom_site_aniso_U_22
_atom_site_aniso_U_33
_atom_site_aniso_U_12
_atom_site_aniso_U_13
_atom_site_aniso_U_23
S1 0.0405(3) 0.0344(3) 0.0428(3) 0.0047(2) 0.0178(2) 0.0021(2)
O1 0.0280(6) 0.0548(8) 0.0384(7) 0.0135(6) 0.0153(5) 0.0084(6)
O2 0.0641(9) 0.0502(8) 0.0483(8) 0.0352(7) 0.0259(7) 0.0231(7)
N1 0.0347(8) 0.0339(8) 0.0411(9) 0.0153(6) 0.0188(7) 0.0043(6)
N2 0.0304(8) 0.0337(8) 0.0434(9) 0.0133(6) 0.0202(7) 0.0068(6)
C1 0.0305(9) 0.0354(9) 0.0235(8) 0.0124(7) 0.0082(7) 0.0062(7)
C2 0.0313(9) 0.0374(9) 0.0344(9) 0.0119(7) 0.0157(7) 0.0093(7)
C3 0.0326(9) 0.0328(9) 0.0354(9) 0.0121(7) 0.0148(7) 0.0079(7)

loop_
_atom_type_symbol
_atom_type_description
_atom_type_scat_dispersion_real
_atom_type_scat_dispersion_imag
_atom_type_scat_source
C C 0.0033 0.0016 'International Tables Vol C Tables 4.2.6.8 and 6.1.1.4'
H H 0.0000 0.0000 'International Tables Vol C Tables 4.2.6.8 and 6.1.1.4'
N N 0.0061 0.0033 'International Tables Vol C Tables 4.2.6.8 and 6.1.1.4'
O O 0.0106 0.0060 'International Tables Vol C Tables 4.2.6.8 and 6.1.1.4'
S S 0.1246 0.1234 'International Tables Vol C Tables 4.2.6.8 and 6.1.1.4'

loop_
_geom_angle_atom_site_label_1
_geom_angle_atom_site_label_2
_geom_angle_atom_site_label_3
_geom_angle
_geom_angle_publ_flag
C2 O1 H1 109.5 no
C3 O2 H2 109.5 no
C1 N1 C2 112.43(14) no
C1 N1 H3 123.8 no
C2 N1 H3 123.8 no
C1 N2 C3 111.88(14) no
C1 N2 H4 124.1 no
C3 N2 H4 124.1 no
N2 C1 N1 108.41(15) no
N2 C1 S1 125.37(13) no
N1 C1 S1 126.21(13) no
O1 C2 N1 112.67(14) no
O1 C2 C3 113.75(14) no
N1 C2 C3 101.45(13) no
O1 C2 H5 109.6 no
N1 C2 H5 109.6 no
C3 C2 H5 109.6 no
O2 C3 N2 112.14(15) no
O2 C3 C2 107.41(14) no
N2 C3 C2 101.72(13) no
O2 C3 H6 111.7 no
N2 C3 H6 111.7 no
C2 C3 H6 111.7 no

loop_
_geom_bond_atom_site_label_1
_geom_bond_atom_site_label_2
_geom_bond_distance
_geom_bond_publ_flag
S1 C1 1.684(2) no
O1 C2 1.402(2) no
O1 H1 0.8200 no
O2 C3 1.403(2) no
O2 H2 0.8200 no
N1 C1 1.336(2) no
N1 C2 1.451(2) no
N1 H3 0.8600 no
N2 C1 1.335(2) no
N2 C3 1.445(2) no
N2 H4 0.8600 no
C2 C3 1.537(2) no
C2 H5 0.9800 no
C3 H6 0.9800 no

loop_
_geom_hbond_atom_site_label_D
_geom_hbond_atom_site_label_H
_geom_hbond_atom_site_label_A
_geom_hbond_site_symmetry_A
_geom_hbond_distance_DH
_geom_hbond_distance_HA
_geom_hbond_distance_DA
_geom_hbond_angle_DHA
O1 H1 S1 2_667 0.82 2.44 3.245(3) 167
O2 H2 S1 1_565 0.82 2.42 3.238(3) 175
N1 H3 O2 2_666 0.86 2.35 3.004(2) 133
N2 H4 O1 1_455 0.86 2.00 2.826(2) 162

loop_
_cod_related_entry_id
_cod_related_entry_database
_cod_related_entry_code
1 ChemSpider 2052329
